data_7017057
loop_
_publ_author_name
'Hajlaoui, Fadhel'
'Na\"ili, Houcine'
'Yahyaoui, Samia'
'Turnbull, Mark M.'
'Mhiri, Tahar'
'Bataille, Thierry'

_publ_section_title
;
 Synthesis, characterization and magnetic properties of four new
 organically templated metal sulfates
 [C(5)H(14)N(2)][M(II)(H(2)O)(6)](SO(4))(2), (M(II) = Mn, Fe, Co, Ni).
;
_journal_issue 43
_journal_name_full 'Dalton transactions (Cambridge, England : 2003)'
_journal_page_first 11613
_journal_page_last 11620
_journal_paper_doi 10.1039/c1dt11030f
_journal_volume 40
_journal_year 2011
_chemical_formula_sum 'C5 H26 Fe N2 O14 S2'
_chemical_formula_weight 458.25
_chemical_name_systematic
;
?
;
_space_group_IT_number 14
_symmetry_cell_setting monoclinic
_symmetry_space_group_name_Hall '-P 2ybc'
_symmetry_space_group_name_H-M 'P 1 21/c 1'
_atom_sites_solution_hydrogens geom
_atom_sites_solution_primary direct
_atom_sites_solution_secondary difmap
_audit_creation_method SHELXL-97
_cell_angle_alpha 90.00
_cell_angle_beta 116.7330(10)
_cell_angle_gamma 90.00
_cell_formula_units_Z 2
_cell_length_a 10.9273(2)
_cell_length_b 7.86200(10)
_cell_length_c 11.7845(3)
_cell_measurement_temperature 293(2)
_cell_volume 904.20(3)
_computing_structure_refinement 'SHELXL-97 (Sheldrick, 1997)'
_diffrn_ambient_temperature 293(2)
_diffrn_measured_fraction_theta_full 0.997
_diffrn_measured_fraction_theta_max 0.997
_diffrn_radiation_monochromator graphite
_diffrn_radiation_source 'fine-focus sealed tube'
_diffrn_radiation_type MoK\a
_diffrn_radiation_wavelength 0.71073
_diffrn_reflns_av_R_equivalents 0.0610
_diffrn_reflns_av_sigmaI/netI 0.0373
_diffrn_reflns_limit_h_max 15
_diffrn_reflns_limit_h_min -15
_diffrn_reflns_limit_k_max 11
_diffrn_reflns_limit_k_min -10
_diffrn_reflns_limit_l_max 16
_diffrn_reflns_limit_l_min -14
_diffrn_reflns_number 13422
_diffrn_reflns_theta_full 30.52
_diffrn_reflns_theta_max 30.52
_diffrn_reflns_theta_min 3.23
_exptl_absorpt_coefficient_mu 1.133
_exptl_absorpt_correction_T_max 0.8767
_exptl_absorpt_correction_T_min 0.6722
_exptl_absorpt_correction_type analytical
_exptl_crystal_colour Green
_exptl_crystal_density_diffrn 1.683
_exptl_crystal_density_method 'not measured'
_exptl_crystal_description Prism
_exptl_crystal_F_000 480
_exptl_crystal_size_max 0.30
_exptl_crystal_size_mid 0.11
_exptl_crystal_size_min 0.07
_refine_diff_density_max 0.831
_refine_diff_density_min -0.644
_refine_diff_density_rms 0.080
_refine_ls_extinction_coef 0.018(4)
_refine_ls_extinction_expression Fc^*^=kFc[1+0.001xFc^2^\l^3^/sin(2\q)]^-1/4^
_refine_ls_extinction_method SHELXL
_refine_ls_goodness_of_fit_ref 1.060
_refine_ls_hydrogen_treatment constr
_refine_ls_matrix_type full
_refine_ls_number_parameters 122
_refine_ls_number_reflns 2750
_refine_ls_number_restraints 9
_refine_ls_restrained_S_all 1.059
_refine_ls_R_factor_all 0.0540
_refine_ls_R_factor_gt 0.0431
_refine_ls_shift/su_max 0.000
_refine_ls_shift/su_mean 0.000
_refine_ls_structure_factor_coef Fsqd
_refine_ls_weighting_details 'calc w=1/[\s^2^(Fo^2^)+(0.0506P)^2^+0.7368P] where P=(Fo^2^+2Fc^2^)/3'
_refine_ls_weighting_scheme calc
_refine_ls_wR_factor_gt 0.1070
_refine_ls_wR_factor_ref 0.1156
_reflns_number_gt 2290
_reflns_number_total 2750
_reflns_threshold_expression >2sigma(I)
_cod_data_source_file c1dt11030f.txt
_cod_data_source_block (Fe)import
_cod_depositor_comments
;
The following automatic conversions were performed:

'_symmetry_cell_setting' value 'Monoclinic' changed to 'monoclinic'
according to /home/saulius/struct/CIF-dictionaries/cif_core.dic
dictionary named 'cif_core.dic' version 2.4.1 from
2010-06-29.

'_exptl_absorpt_correction_type' value 'Analytical'
changed to 'analytical' according to
/home/saulius/struct/CIF-dictionaries/cif_core.dic dictionary named
'cif_core.dic' version 2.4.1 from 2010-06-29.

Automatic conversion script
Id: cif_fix_values 1715 2011-07-08 13:25:40Z adriana 
;
_cod_original_sg_symbol_H-M P21/c
_cod_database_code 7017057

loop_
_symmetry_equiv_pos_as_xyz
'x, y, z'
'-x, y+1/2, -z+1/2'
'-x, -y, -z'
'x, -y-1/2, z-1/2'

loop_
_atom_site_label
_atom_site_type_symbol
_atom_site_fract_x
_atom_site_fract_y
_atom_site_fract_z
_atom_site_U_iso_or_equiv
_atom_site_adp_type
_atom_site_occupancy
_atom_site_symmetry_multiplicity
_atom_site_calc_flag
_atom_site_refinement_flags
Fe1 Fe 0.0000 0.5000 0.0000 0.02925(15) Uani 1 2 d S
OW1 O -0.02937(19) 0.2377(2) 0.0132(2) 0.0495(5) Uani 1 1 d D
OW2 O -0.04161(18) 0.5455(2) 0.15836(17) 0.0410(4) Uani 1 1 d D
OW3 O 0.21285(17) 0.4604(2) 0.11682(17) 0.0400(4) Uani 1 1 d D
S1 S 0.26175(5) 1.06371(6) -0.04318(5) 0.02990(15) Uani 1 1 d .
O1 O 0.11505(16) 1.1114(2) -0.11481(17) 0.0386(4) Uani 1 1 d .
O2 O 0.32718(18) 1.0548(3) -0.12764(18) 0.0465(4) Uani 1 1 d .
O3 O 0.33231(16) 1.1920(2) 0.05550(17) 0.0412(4) Uani 1 1 d .
O4 O 0.27001(19) 0.8961(2) 0.0151(2) 0.0517(5) Uani 1 1 d .
N1 N 0.4551(2) 0.6713(3) -0.0033(3) 0.0599(8) Uani 1 1 d .
H1A H 0.5166 0.7284 -0.0199 0.072 Uiso 1 1 calc R
H1B H 0.3967 0.7477 0.0024 0.072 Uiso 1 1 calc R
C1 C 0.3771(3) 0.5510(4) -0.1102(4) 0.0638(10) Uani 1 1 d .
H1 H 0.3092 0.4925 -0.0914 0.077 Uiso 1 1 calc R
C2 C 0.5268(3) 0.5820(4) 0.1186(4) 0.0637(9) Uani 1 1 d .
H2A H 0.4604 0.5276 0.1403 0.076 Uiso 1 1 calc R
H2B H 0.5786 0.6630 0.1850 0.076 Uiso 1 1 calc R
C3 C 0.3121(6) 0.6367(6) -0.2141(4) 0.0536(14) Uani 0.50 1 d P
H3A H 0.2534 0.7185 -0.2027 0.080 Uiso 0.50 1 calc PR
H3B H 0.2579 0.5605 -0.2819 0.080 Uiso 0.50 1 calc PR
H3C H 0.3768 0.6945 -0.2348 0.080 Uiso 0.50 1 calc PR
HW6 H 0.2453 0.3605 0.0942 0.075(11) Uiso 1 1 d RD
HW3 H 0.0043 0.5031 0.2410 0.065(11) Uiso 1 1 d RD
HW2 H -0.1159 0.1910 -0.0037 0.097(14) Uiso 1 1 d RD
HW5 H 0.2496 0.4555 0.2063 0.062(10) Uiso 1 1 d RD
HW1 H 0.0061 0.1699 -0.0311 0.112(16) Uiso 1 1 d RD
HW4 H -0.0664 0.6580 0.1651 0.090(13) Uiso 1 1 d RD

loop_
_atom_site_aniso_label
_atom_site_aniso_U_11
_atom_site_aniso_U_22
_atom_site_aniso_U_33
_atom_site_aniso_U_23
_atom_site_aniso_U_13
_atom_site_aniso_U_12
Fe1 0.0275(2) 0.0222(2) 0.0402(3) 0.00186(14) 0.01717(18) 0.00036(13)
OW1 0.0501(10) 0.0268(8) 0.0865(14) -0.0028(8) 0.0441(10) -0.0048(7)
OW2 0.0461(9) 0.0361(8) 0.0438(9) 0.0062(7) 0.0228(8) 0.0113(7)
OW3 0.0317(8) 0.0428(9) 0.0438(9) -0.0044(7) 0.0156(7) 0.0049(6)
S1 0.0276(2) 0.0212(2) 0.0431(3) -0.00183(17) 0.0179(2) -0.00044(16)
O1 0.0300(7) 0.0318(8) 0.0495(9) -0.0054(6) 0.0138(7) 0.0030(6)
O2 0.0398(9) 0.0583(11) 0.0482(10) -0.0087(8) 0.0259(8) -0.0059(8)
O3 0.0343(8) 0.0376(8) 0.0492(9) -0.0125(7) 0.0167(7) -0.0027(6)
O4 0.0421(9) 0.0286(8) 0.0958(16) 0.0150(9) 0.0411(10) 0.0084(7)
N1 0.0377(11) 0.0287(10) 0.122(2) -0.0225(12) 0.0438(13) -0.0061(8)
C1 0.0360(13) 0.0377(13) 0.119(3) -0.0246(16) 0.0354(16) -0.0080(10)
C2 0.0484(15) 0.0362(13) 0.116(3) -0.0230(15) 0.0456(18) -0.0100(11)
C3 0.068(4) 0.044(3) 0.035(2) 0.008(2) 0.011(2) 0.005(2)

loop_
_atom_type_symbol
_atom_type_description
_atom_type_scat_dispersion_real
_atom_type_scat_dispersion_imag
_atom_type_scat_source
C C 0.0033 0.0016 'International Tables Vol C Tables 4.2.6.8 and 6.1.1.4'
H H 0.0000 0.0000 'International Tables Vol C Tables 4.2.6.8 and 6.1.1.4'
Fe Fe 0.3463 0.8444 'International Tables Vol C Tables 4.2.6.8 and 6.1.1.4'
N N 0.0061 0.0033 'International Tables Vol C Tables 4.2.6.8 and 6.1.1.4'
O O 0.0106 0.0060 'International Tables Vol C Tables 4.2.6.8 and 6.1.1.4'
S S 0.1246 0.1234 'International Tables Vol C Tables 4.2.6.8 and 6.1.1.4'

loop_
_geom_angle_atom_site_label_1
_geom_angle_atom_site_label_2
_geom_angle_atom_site_label_3
_geom_angle
_geom_angle_site_symmetry_1
_geom_angle_site_symmetry_3
OW1 Fe1 OW1 180.0 3_565 .
OW1 Fe1 OW3 91.87(7) 3_565 .
OW1 Fe1 OW3 88.13(7) . .
OW1 Fe1 OW3 88.13(7) 3_565 3_565
OW1 Fe1 OW3 91.87(7) . 3_565
OW3 Fe1 OW3 180.0 . 3_565
OW1 Fe1 OW2 90.01(7) 3_565 3_565
OW1 Fe1 OW2 89.99(7) . 3_565
OW3 Fe1 OW2 86.59(7) . 3_565
OW3 Fe1 OW2 93.41(7) 3_565 3_565
OW1 Fe1 OW2 89.99(7) 3_565 .
OW1 Fe1 OW2 90.01(7) . .
OW3 Fe1 OW2 93.41(7) . .
OW3 Fe1 OW2 86.59(7) 3_565 .
OW2 Fe1 OW2 180.00(13) 3_565 .
Fe1 OW1 HW2 122.4 . .
Fe1 OW1 HW1 113.5 . .
HW2 OW1 HW1 106.5 . .
Fe1 OW2 HW3 128.7 . .
Fe1 OW2 HW4 114.5 . .
HW3 OW2 HW4 106.7 . .
Fe1 OW3 HW6 112.2 . .
Fe1 OW3 HW5 121.3 . .
HW6 OW3 HW5 104.8 . .
O2 S1 O3 109.15(10) . .
O2 S1 O4 109.15(12) . .
O3 S1 O4 110.23(12) . .
O2 S1 O1 110.97(11) . .
O3 S1 O1 108.95(9) . .
O4 S1 O1 108.39(10) . .
C2 N1 C1 111.8(2) . .
C2 N1 H1A 109.3 . .
C1 N1 H1A 109.3 . .
C2 N1 H1B 109.3 . .
C1 N1 H1B 109.3 . .
H1A N1 H1B 107.9 . .
C3 C1 N1 109.2(3) . .
C3 C1 C2 113.5(4) . 3_665
N1 C1 C2 110.0(2) . 3_665
C3 C1 H1 108.0 . .
N1 C1 H1 108.0 . .
C2 C1 H1 108.0 3_665 .
N1 C2 C1 110.2(3) . 3_665
N1 C2 H2A 109.6 . .
C1 C2 H2A 109.6 3_665 .
N1 C2 H2B 109.6 . .
C1 C2 H2B 109.6 3_665 .
H2A C2 H2B 108.1 . .
C1 C3 H3A 109.5 . .
C1 C3 H3B 109.5 . .
H3A C3 H3B 109.5 . .
C1 C3 H3C 109.5 . .
H3A C3 H3C 109.5 . .
H3B C3 H3C 109.5 . .

loop_
_geom_bond_atom_site_label_1
_geom_bond_atom_site_label_2
_geom_bond_distance
_geom_bond_site_symmetry_2
Fe1 OW1 2.1036(16) 3_565
Fe1 OW1 2.1036(16) .
Fe1 OW3 2.1263(16) .
Fe1 OW3 2.1263(16) 3_565
Fe1 OW2 2.1403(17) 3_565
Fe1 OW2 2.1403(17) .
OW1 HW2 0.9483 .
OW1 HW1 0.9423 .
OW2 HW3 0.9331 .
OW2 HW4 0.9394 .
OW3 HW6 0.9473 .
OW3 HW5 0.9454 .
S1 O2 1.4652(18) .
S1 O3 1.4689(16) .
S1 O4 1.4696(17) .
S1 O1 1.4850(16) .
N1 C2 1.469(5) .
N1 C1 1.498(4) .
N1 H1A 0.9000 .
N1 H1B 0.9000 .
C1 C3 1.294(6) .
C1 C2 1.516(4) 3_665
C1 H1 0.9800 .
C2 C1 1.516(4) 3_665
C2 H2A 0.9700 .
C2 H2B 0.9700 .
C3 H3A 0.9600 .
C3 H3B 0.9600 .
C3 H3C 0.9600 .

loop_
_geom_hbond_atom_site_label_D
_geom_hbond_atom_site_label_H
_geom_hbond_atom_site_label_A
_geom_hbond_distance_DH
_geom_hbond_distance_HA
_geom_hbond_distance_DA
_geom_hbond_angle_DHA
_geom_hbond_site_symmetry_A
N1 H1A O3 0.90 1.98 2.866(3) 168.4 3_675
N1 H1B O4 0.90 1.87 2.767(3) 176.9 .
OW3 HW6 O3 0.95 1.81 2.743(2) 170.2 1_545
OW2 HW3 O1 0.93 1.82 2.735(2) 166.0 4_576
OW1 HW2 O4 0.95 1.77 2.710(2) 173.1 3_565
OW3 HW5 O2 0.95 1.75 2.694(3) 176.6 4_576
OW1 HW1 O1 0.94 1.91 2.810(2) 158.1 1_545
OW2 HW4 O1 0.94 1.91 2.796(2) 156.9 3_575
OW3 HW6 O3 0.95 1.81 2.743(2) 170.2 1_545
